data_4506565
loop_
_publ_author_name
'Banerjee, Kaustuv'
'Biradha, Kumar'

_publ_section_title
;
 Design and Synthesis of Mixed Valent Coordination Networks Containing
 Pyridine Appended Terpyridyl, Halide, and Dicarboxylates
;
_journal_issue 8
_journal_name_full 'Crystal Growth &amp; Design'
_journal_page_first 4264
_journal_paper_doi 10.1021/cg300770b
_journal_volume 12
_journal_year 2012
_chemical_formula_sum 'C56 H42 Br2 Cu3 N8 O10'
_chemical_formula_weight 1337.42
_chemical_name_systematic
; 
 ? 
;
_space_group_IT_number 13
_symmetry_cell_setting monoclinic
_symmetry_space_group_name_Hall '-P 2yc'
_symmetry_space_group_name_H-M 'P 1 2/c 1'
_atom_sites_solution_hydrogens geom
_atom_sites_solution_primary direct
_atom_sites_solution_secondary difmap
_audit_creation_method SHELXL-97
_cell_angle_alpha 90.00
_cell_angle_beta 102.469(6)
_cell_angle_gamma 90.00
_cell_formula_units_Z 2
_cell_length_a 12.353(3)
_cell_length_b 10.952(2)
_cell_length_c 19.413(4)
_cell_measurement_reflns_used 4126
_cell_measurement_temperature 293(2)
_cell_measurement_theta_max 26.00
_cell_measurement_theta_min 1.69
_cell_volume 2564.4(9)
_computing_structure_refinement 'SHELXL-97 (Sheldrick, 1997)'
_computing_structure_solution 'SHELXS-97 (Sheldrick, 1990)'
_diffrn_ambient_temperature 293(2)
_diffrn_measured_fraction_theta_full 0.995
_diffrn_measured_fraction_theta_max 0.995
_diffrn_measurement_device_type 'Bruker CCD APEX-2'
_diffrn_measurement_method hemisphere
_diffrn_radiation_monochromator graphite
_diffrn_radiation_source 'fine-focus sealed tube'
_diffrn_radiation_type MoK\a
_diffrn_radiation_wavelength 0.71073
_diffrn_reflns_av_R_equivalents 0.0480
_diffrn_reflns_av_sigmaI/netI 0.0330
_diffrn_reflns_limit_h_max 15
_diffrn_reflns_limit_h_min -14
_diffrn_reflns_limit_k_max 13
_diffrn_reflns_limit_k_min -13
_diffrn_reflns_limit_l_max 23
_diffrn_reflns_limit_l_min -23
_diffrn_reflns_number 31664
_diffrn_reflns_theta_full 26.00
_diffrn_reflns_theta_max 26.00
_diffrn_reflns_theta_min 1.69
_exptl_absorpt_coefficient_mu 2.862
_exptl_absorpt_correction_T_max 0.689
_exptl_absorpt_correction_T_min 0.583
_exptl_absorpt_correction_type empirical
_exptl_absorpt_process_details sadabs
_exptl_crystal_colour green
_exptl_crystal_density_diffrn 1.732
_exptl_crystal_density_meas ?
_exptl_crystal_density_method 'not measured'
_exptl_crystal_description needle
_exptl_crystal_F_000 1342
_exptl_crystal_size_max 0.20
_exptl_crystal_size_mid 0.16
_exptl_crystal_size_min 0.13
_refine_diff_density_max 0.518
_refine_diff_density_min -0.373
_refine_diff_density_rms 0.078
_refine_ls_extinction_method none
_refine_ls_goodness_of_fit_ref 0.831
_refine_ls_hydrogen_treatment mixed
_refine_ls_matrix_type full
_refine_ls_number_parameters 360
_refine_ls_number_reflns 5017
_refine_ls_number_restraints 0
_refine_ls_restrained_S_all 0.831
_refine_ls_R_factor_all 0.0456
_refine_ls_R_factor_gt 0.0336
_refine_ls_shift/su_max 0.002
_refine_ls_shift/su_mean 0.000
_refine_ls_structure_factor_coef Fsqd
_refine_ls_weighting_details 'calc w=1/[\s^2^(Fo^2^)+(0.1000P)^2^+0.0000P] where P=(Fo^2^+2Fc^2^)/3'
_refine_ls_weighting_scheme calc
_refine_ls_wR_factor_gt 0.1008
_refine_ls_wR_factor_ref 0.1095
_reflns_number_gt 4126
_reflns_number_total 5017
_reflns_threshold_expression >2sigma(I)
_cod_data_source_file cg300770b_si_002.cif
_cod_data_source_block 3
_cod_depositor_comments
;
The following automatic conversions were performed:

'_symmetry_cell_setting' value 'Monoclinic' changed to 'monoclinic'
according to /home/saulius/struct/CIF-dictionaries/cif_core.dic
dictionary named 'cif_core.dic' version 2.4.2 from
2011-04-26.

'_exptl_absorpt_correction_type' value 'Empirical'
changed to 'empirical' according to
/home/saulius/struct/CIF-dictionaries/cif_core.dic dictionary named
'cif_core.dic' version 2.4.2 from 2011-04-26.

Automatic conversion script
Id: cif_fix_values 1891 2012-01-12 08:04:46Z andrius 

The following automatic conversions were performed:

'_exptl_crystal_density_meas' value 'not measured' was changed to '?'
- the value is perceived as not measured.

Automatic conversion script
Id: cif_fix_values 3008 2015-01-20 13:52:24Z robertas 
;
_cod_original_cell_volume 2564.5(10)
_cod_original_sg_symbol_H-M P2/c
_cod_database_code 4506565

loop_
_symmetry_equiv_pos_as_xyz
'x, y, z'
'-x, y, -z+1/2'
'-x, -y, -z'
'x, -y, z-1/2'

loop_
_atom_site_label
_atom_site_type_symbol
_atom_site_fract_x
_atom_site_fract_y
_atom_site_fract_z
_atom_site_U_iso_or_equiv
_atom_site_adp_type
_atom_site_occupancy
_atom_site_symmetry_multiplicity
_atom_site_calc_flag
_atom_site_refinement_flags
Br1 Br 0.32186(3) 1.34088(3) -0.255795(16) 0.03799(12) Uani 1 1 d .
Cu1 Cu 0.5000 0.76113(4) 0.2500 0.03198(15) Uani 1 2 d S
Cu2 Cu 0.30704(3) 1.49171(3) -0.150933(17) 0.02638(12) Uani 1 1 d .
N1 N 0.34000(19) 1.36102(19) -0.08227(12) 0.0237(5) Uani 1 1 d .
C1 C 0.2571(2) 1.2967(2) -0.06734(14) 0.0247(6) Uani 1 1 d .
C2 C 0.2773(2) 1.1964(3) -0.02264(15) 0.0281(6) Uani 1 1 d .
H2 H 0.2190 1.1497 -0.0137 0.034 Uiso 1 1 calc R
C3 C 0.3876(2) 1.1669(2) 0.00872(15) 0.0275(6) Uani 1 1 d .
C4 C 0.4721(2) 1.2380(3) -0.00737(14) 0.0273(6) Uani 1 1 d .
H4 H 0.5457 1.2201 0.0127 0.033 Uiso 1 1 calc R
C5 C 0.4463(2) 1.3355(2) -0.05337(14) 0.0260(6) Uani 1 1 d .
N11 N 0.4751(2) 1.5100(2) -0.12067(12) 0.0279(5) Uani 1 1 d .
C11 C 0.5249(2) 1.4229(2) -0.07422(14) 0.0250(6) Uani 1 1 d .
C12 C 0.6382(3) 1.4208(3) -0.04926(15) 0.0313(6) Uani 1 1 d .
H12 H 0.6710 1.3613 -0.0174 0.038 Uiso 1 1 calc R
C13 C 0.7022(3) 1.5094(3) -0.07265(18) 0.0391(8) Uani 1 1 d .
H13 H 0.7787 1.5100 -0.0563 0.047 Uiso 1 1 calc R
C14 C 0.6522(3) 1.5953(3) -0.11962(19) 0.0427(8) Uani 1 1 d .
H14 H 0.6941 1.6551 -0.1357 0.051 Uiso 1 1 calc R
C15 C 0.5381(3) 1.5924(3) -0.14319(16) 0.0357(7) Uani 1 1 d .
H15 H 0.5045 1.6503 -0.1760 0.043 Uiso 1 1 calc R
N21 N 0.15165(19) 1.4510(2) -0.13756(12) 0.0281(5) Uani 1 1 d .
C21 C 0.1464(2) 1.3481(2) -0.09931(14) 0.0264(6) Uani 1 1 d .
C22 C 0.0480(3) 1.3000(3) -0.09032(16) 0.0348(7) Uani 1 1 d .
H22 H 0.0466 1.2286 -0.0646 0.042 Uiso 1 1 calc R
C23 C -0.0504(3) 1.3608(3) -0.12078(18) 0.0392(7) Uani 1 1 d .
H23 H -0.1185 1.3297 -0.1163 0.047 Uiso 1 1 calc R
C24 C -0.0447(3) 1.4668(3) -0.15729(18) 0.0405(8) Uani 1 1 d .
H24 H -0.1089 1.5096 -0.1771 0.049 Uiso 1 1 calc R
C25 C 0.0570(3) 1.5091(3) -0.16414(17) 0.0367(7) Uani 1 1 d .
H25 H 0.0601 1.5817 -0.1885 0.044 Uiso 1 1 calc R
N31 N 0.4588(2) 0.8822(2) 0.16465(13) 0.0336(6) Uani 1 1 d .
C31 C 0.5325(3) 0.9680(3) 0.15919(19) 0.0467(9) Uani 1 1 d .
H31 H 0.6009 0.9661 0.1907 0.056 Uiso 1 1 calc R
C32 C 0.5131(3) 1.0597(3) 0.10923(18) 0.0426(8) Uani 1 1 d .
H32 H 0.5675 1.1178 0.1079 0.051 Uiso 1 1 calc R
C33 C 0.4122(2) 1.0654(3) 0.06083(15) 0.0298(6) Uani 1 1 d .
C34 C 0.3360(3) 0.9739(3) 0.06547(16) 0.0328(7) Uani 1 1 d .
H34 H 0.2679 0.9719 0.0336 0.039 Uiso 1 1 calc R
C35 C 0.3617(3) 0.8857(3) 0.11762(16) 0.0337(7) Uani 1 1 d .
H35 H 0.3091 0.8261 0.1202 0.040 Uiso 1 1 calc R
O1A O 0.0329(3) 2.0144(3) -0.43481(13) 0.0714(10) Uani 1 1 d .
H1O H 0.013(4) 2.014(4) -0.4709(17) 0.050 Uiso 1 1 d .
O2A O 0.0860(2) 1.8215(2) -0.43199(12) 0.0488(6) Uani 1 1 d .
O3A O 0.26516(19) 1.63491(18) -0.20807(11) 0.0360(5) Uani 1 1 d .
O4A O 0.27935(19) 1.7336(2) -0.10657(10) 0.0401(5) Uani 1 1 d .
C1A C 0.1202(3) 1.9326(3) -0.32495(15) 0.0312(6) Uani 1 1 d .
C2A C 0.1633(2) 1.8313(2) -0.28609(15) 0.0284(6) Uani 1 1 d .
H2A H 0.1664 1.7571 -0.3089 0.034 Uiso 1 1 calc R
C3A C 0.2021(2) 1.8383(2) -0.21355(15) 0.0261(6) Uani 1 1 d .
C4A C 0.1947(3) 1.9499(3) -0.18010(16) 0.0344(7) Uani 1 1 d .
H4A H 0.2166 1.9554 -0.1313 0.041 Uiso 1 1 calc R
C5A C 0.1555(3) 2.0510(3) -0.21851(18) 0.0468(9) Uani 1 1 d .
H5A H 0.1542 2.1257 -0.1959 0.056 Uiso 1 1 calc R
C6A C 0.1179(3) 2.0435(3) -0.29059(17) 0.0415(8) Uani 1 1 d .
H6A H 0.0909 2.1128 -0.3163 0.050 Uiso 1 1 calc R
C7A C 0.0769(3) 1.9189(3) -0.40339(16) 0.0372(7) Uani 1 1 d .
C8A C 0.2522(2) 1.7291(3) -0.17229(15) 0.0277(6) Uani 1 1 d .
O1W O 0.8618(3) 1.2638(6) 0.0123(2) 0.144(2) Uani 1 1 d .

loop_
_atom_site_aniso_label
_atom_site_aniso_U_11
_atom_site_aniso_U_22
_atom_site_aniso_U_33
_atom_site_aniso_U_23
_atom_site_aniso_U_13
_atom_site_aniso_U_12
Br1 0.0378(2) 0.0407(2) 0.03209(19) -0.00814(12) 0.00007(14) 0.01026(13)
Cu1 0.0366(3) 0.0282(3) 0.0284(3) 0.000 0.0012(2) 0.000
Cu2 0.0297(2) 0.02268(19) 0.0243(2) 0.00737(13) 0.00034(15) 0.00158(13)
N1 0.0271(13) 0.0219(11) 0.0205(11) 0.0032(9) 0.0013(10) 0.0008(9)
C1 0.0278(15) 0.0224(13) 0.0226(13) 0.0022(11) 0.0024(11) 0.0009(11)
C2 0.0279(15) 0.0253(14) 0.0294(15) 0.0068(11) 0.0025(12) -0.0032(12)
C3 0.0304(16) 0.0260(14) 0.0239(14) 0.0021(11) 0.0010(12) 0.0018(11)
C4 0.0262(15) 0.0282(14) 0.0257(14) 0.0060(11) 0.0020(12) 0.0034(12)
C5 0.0291(16) 0.0272(14) 0.0208(14) -0.0023(10) 0.0032(12) 0.0006(11)
N11 0.0308(14) 0.0258(12) 0.0257(12) 0.0012(9) 0.0033(11) -0.0012(10)
C11 0.0318(16) 0.0232(13) 0.0196(13) -0.0003(10) 0.0048(11) 0.0018(11)
C12 0.0320(17) 0.0327(16) 0.0281(15) 0.0023(12) 0.0039(12) 0.0032(12)
C13 0.0323(18) 0.0454(19) 0.0412(18) -0.0052(14) 0.0118(15) -0.0053(14)
C14 0.043(2) 0.0390(18) 0.052(2) 0.0030(15) 0.0222(17) -0.0094(15)
C15 0.0436(19) 0.0292(15) 0.0354(16) 0.0069(13) 0.0112(14) -0.0038(13)
N21 0.0286(14) 0.0264(12) 0.0262(12) 0.0049(10) -0.0012(10) 0.0028(10)
C21 0.0299(16) 0.0234(13) 0.0230(14) 0.0016(10) -0.0006(12) -0.0006(11)
C22 0.0358(18) 0.0313(15) 0.0346(16) 0.0064(13) 0.0017(14) -0.0021(13)
C23 0.0259(17) 0.0431(18) 0.0468(19) 0.0038(15) 0.0038(14) -0.0006(14)
C24 0.0275(17) 0.0432(18) 0.0457(19) 0.0102(15) -0.0033(14) 0.0099(14)
C25 0.0334(18) 0.0343(16) 0.0372(18) 0.0084(13) -0.0034(14) 0.0068(13)
N31 0.0333(14) 0.0325(13) 0.0324(14) 0.0147(11) 0.0013(11) 0.0001(11)
C31 0.0346(19) 0.0482(19) 0.049(2) 0.0250(17) -0.0103(16) -0.0093(16)
C32 0.0342(18) 0.0408(18) 0.0463(19) 0.0199(15) -0.0059(15) -0.0113(14)
C33 0.0288(16) 0.0282(15) 0.0318(16) 0.0067(12) 0.0052(13) 0.0021(12)
C34 0.0289(16) 0.0325(15) 0.0334(16) 0.0095(13) -0.0015(13) 0.0023(13)
C35 0.0315(17) 0.0318(15) 0.0366(16) 0.0078(13) 0.0051(14) -0.0026(13)
O1A 0.128(3) 0.0548(16) 0.0226(12) 0.0096(12) -0.0036(16) 0.0430(17)
O2A 0.0660(17) 0.0461(14) 0.0295(12) -0.0038(10) -0.0002(11) 0.0135(12)
O3A 0.0500(14) 0.0267(10) 0.0285(11) 0.0075(9) 0.0024(10) 0.0070(10)
O4A 0.0472(14) 0.0449(13) 0.0237(11) 0.0085(9) -0.0026(10) 0.0015(10)
C1A 0.0363(17) 0.0310(15) 0.0258(15) 0.0041(12) 0.0056(13) 0.0049(13)
C2A 0.0343(17) 0.0243(14) 0.0269(15) 0.0007(11) 0.0076(13) 0.0037(12)
C3A 0.0256(15) 0.0259(14) 0.0246(14) 0.0033(11) 0.0007(12) -0.0005(11)
C4A 0.0422(19) 0.0332(16) 0.0248(15) -0.0040(12) 0.0001(13) 0.0046(14)
C5A 0.066(2) 0.0312(17) 0.0380(18) -0.0086(14) -0.0001(17) 0.0115(16)
C6A 0.055(2) 0.0247(15) 0.0398(18) 0.0049(13) -0.0009(16) 0.0125(15)
C7A 0.043(2) 0.0428(18) 0.0239(15) 0.0062(13) 0.0039(14) 0.0086(15)
C8A 0.0242(15) 0.0287(15) 0.0293(15) 0.0080(12) 0.0036(12) -0.0025(12)
O1W 0.091(3) 0.271(7) 0.078(3) 0.067(3) 0.037(2) 0.085(4)

loop_
_atom_type_symbol
_atom_type_description
_atom_type_scat_dispersion_real
_atom_type_scat_dispersion_imag
_atom_type_scat_source
C C 0.0033 0.0016 'International Tables Vol C Tables 4.2.6.8 and 6.1.1.4'
H H 0.0000 0.0000 'International Tables Vol C Tables 4.2.6.8 and 6.1.1.4'
N N 0.0061 0.0033 'International Tables Vol C Tables 4.2.6.8 and 6.1.1.4'
O O 0.0106 0.0060 'International Tables Vol C Tables 4.2.6.8 and 6.1.1.4'
Cu Cu 0.3201 1.2651 'International Tables Vol C Tables 4.2.6.8 and 6.1.1.4'
Br Br -0.2901 2.4595 'International Tables Vol C Tables 4.2.6.8 and 6.1.1.4'

loop_
_geom_angle_atom_site_label_1
_geom_angle_atom_site_label_2
_geom_angle_atom_site_label_3
_geom_angle
_geom_angle_site_symmetry_1
_geom_angle_site_symmetry_3
Cu1 Br1 Cu2 117.265(16) 3_675 .
N31 Cu1 N31 101.57(15) 2_655 .
N31 Cu1 Br1 100.93(7) 2_655 3_675
N31 Cu1 Br1 112.79(7) . 3_675
N31 Cu1 Br1 112.79(7) 2_655 4_576
N31 Cu1 Br1 100.93(7) . 4_576
Br1 Cu1 Br1 125.71(3) 3_675 4_576
O3A Cu2 N1 171.02(9) . .
O3A Cu2 N21 96.21(9) . .
N1 Cu2 N21 79.33(9) . .
O3A Cu2 N11 102.45(9) . .
N1 Cu2 N11 79.93(9) . .
N21 Cu2 N11 155.59(9) . .
O3A Cu2 Br1 96.85(7) . .
N1 Cu2 Br1 91.65(7) . .
N21 Cu2 Br1 100.59(7) . .
N11 Cu2 Br1 92.73(7) . .
C1 N1 C5 122.0(2) . .
C1 N1 Cu2 119.02(18) . .
C5 N1 Cu2 118.89(18) . .
N1 C1 C2 120.9(3) . .
N1 C1 C21 113.1(2) . .
C2 C1 C21 125.9(3) . .
C1 C2 C3 118.7(3) . .
C2 C3 C4 118.6(2) . .
C2 C3 C33 120.2(3) . .
C4 C3 C33 121.2(3) . .
C5 C4 C3 119.8(3) . .
N1 C5 C4 120.0(3) . .
N1 C5 C11 113.0(2) . .
C4 C5 C11 127.0(3) . .
C15 N11 C11 118.7(3) . .
C15 N11 Cu2 127.2(2) . .
C11 N11 Cu2 113.97(18) . .
N11 C11 C12 121.4(3) . .
N11 C11 C5 113.8(2) . .
C12 C11 C5 124.7(3) . .
C11 C12 C13 118.7(3) . .
C14 C13 C12 119.6(3) . .
C13 C14 C15 119.2(3) . .
N11 C15 C14 122.3(3) . .
C25 N21 C21 117.8(3) . .
C25 N21 Cu2 128.1(2) . .
C21 N21 Cu2 114.07(18) . .
N21 C21 C22 122.5(3) . .
N21 C21 C1 113.2(2) . .
C22 C21 C1 124.3(2) . .
C21 C22 C23 118.4(3) . .
C24 C23 C22 119.0(3) . .
C25 C24 C23 119.1(3) . .
N21 C25 C24 123.1(3) . .
C31 N31 C35 116.9(3) . .
C31 N31 Cu1 117.1(2) . .
C35 N31 Cu1 125.8(2) . .
N31 C31 C32 123.5(3) . .
C31 C32 C33 120.1(3) . .
C34 C33 C32 116.4(3) . .
C34 C33 C3 122.7(3) . .
C32 C33 C3 120.9(3) . .
C35 C34 C33 119.9(3) . .
N31 C35 C34 123.2(3) . .
C8A O3A Cu2 113.29(18) . .
C2A C1A C6A 119.0(3) . .
C2A C1A C7A 118.8(3) . .
C6A C1A C7A 122.2(3) . .
C1A C2A C3A 121.1(3) . .
C2A C3A C4A 118.5(3) . .
C2A C3A C8A 120.7(2) . .
C4A C3A C8A 120.8(3) . .
C5A C4A C3A 120.5(3) . .
C4A C5A C6A 120.6(3) . .
C5A C6A C1A 120.1(3) . .
O2A C7A O1A 125.0(3) . .
O2A C7A C1A 120.0(3) . .
O1A C7A C1A 115.1(3) . .
O4A C8A O3A 123.5(3) . .
O4A C8A C3A 120.3(3) . .
O3A C8A C3A 116.2(2) . .

loop_
_geom_bond_atom_site_label_1
_geom_bond_atom_site_label_2
_geom_bond_distance
_geom_bond_site_symmetry_2
Br1 Cu1 2.4488(6) 3_675
Br1 Cu2 2.6584(6) .
Cu1 N31 2.097(2) 2_655
Cu1 N31 2.097(2) .
Cu1 Br1 2.4488(6) 3_675
Cu1 Br1 2.4488(6) 4_576
Cu2 O3A 1.9260(19) .
Cu2 N1 1.938(2) .
Cu2 N21 2.041(2) .
Cu2 N11 2.042(3) .
N1 C1 1.326(3) .
N1 C5 1.341(4) .
C1 C2 1.389(4) .
C1 C21 1.485(4) .
C2 C3 1.404(4) .
C3 C4 1.391(4) .
C3 C33 1.490(4) .
C4 C5 1.384(4) .
C5 C11 1.481(4) .
N11 C15 1.326(4) .
N11 C11 1.365(3) .
C11 C12 1.378(4) .
C12 C13 1.388(4) .
C13 C14 1.362(5) .
C14 C15 1.384(5) .
N21 C25 1.333(4) .
N21 C21 1.359(3) .
C21 C22 1.370(4) .
C22 C23 1.399(4) .
C23 C24 1.370(5) .
C24 C25 1.372(5) .
N31 C31 1.329(4) .
N31 C35 1.342(4) .
C31 C32 1.381(4) .
C32 C33 1.391(4) .
C33 C34 1.391(4) .
C34 C35 1.385(4) .
O1A C7A 1.272(4) .
O2A C7A 1.218(4) .
O3A C8A 1.273(4) .
O4A C8A 1.248(3) .
C1A C2A 1.382(4) .
C1A C6A 1.389(4) .
C1A C7A 1.509(4) .
C2A C3A 1.388(4) .
C3A C4A 1.396(4) .
C3A C8A 1.497(4) .
C4A C5A 1.364(4) .
C5A C6A 1.378(5) .
